data_8102728
loop_
_publ_author_name
'Xiang Chen'
'Gang Zhang'

_publ_section_title
;
 Crystal structure of
 di(m2-chloro)bis[2-(o-hydroxyphenyl)benzothiazole-C1,N)]dipalladium(II)
 --- tetrahydrofuran (1:2), [Pd(C13H8NOS)Cl]2 &#x00B7; 2C4H8O
;
_journal_issue 3
_journal_name_full 'Zeitschrift f\"ur Kristallographie - New Crystal Structures'
_journal_page_first 459
_journal_volume 225
_journal_year 2010
_chemical_formula_moiety 'C34 H32 Cl2 N2 O4 Pd2 S2'
_chemical_formula_sum 'C34 H32 Cl2 N2 O4 Pd2 S2'
_chemical_formula_weight 880.44
_space_group_IT_number 14
_symmetry_cell_setting monoclinic
_symmetry_space_group_name_Hall '-P 2ybc'
_symmetry_space_group_name_H-M 'P 1 21/c 1'
_atom_sites_solution_hydrogens geom
_atom_sites_solution_primary direct
_atom_sites_solution_secondary difmap
_audit_creation_method SHELXL-97
_audit_update_record
;
2010-04-11 # Formatted by publCIF
;
_cell_angle_alpha 90.00
_cell_angle_beta 100.142(6)
_cell_angle_gamma 90.00
_cell_formula_units_Z 2
_cell_length_a 9.8038(9)
_cell_length_b 8.7778(8)
_cell_length_c 19.996(2)
_cell_measurement_reflns_used 3252
_cell_measurement_temperature 293(2)
_cell_measurement_theta_max 27.4565
_cell_measurement_theta_min 3.1078
_cell_volume 1693.9(3)
_computing_cell_refinement CrystalClear
_computing_data_collection 'CrystalClear (Rigaku, 2000)'
_computing_data_reduction CrystalClear
_computing_molecular_graphics 'SHELXL-97 (Sheldrick, 1997)[5]'
_computing_publication_material 'SHELXL-97 (Sheldrick, 1997)'
_computing_structure_refinement 'SHELXL-97 (Sheldrick, 1997)[4]'
_computing_structure_solution 'SHELXS-97 (Sheldrick, 1990)[3]'
_diffrn_ambient_temperature 293(2)
_diffrn_measured_fraction_theta_full 0.995
_diffrn_measured_fraction_theta_max 0.995
_diffrn_measurement_device_type 'Rigaku Mercury CCD area-detector'
_diffrn_measurement_method \w
_diffrn_radiation_monochromator graphite
_diffrn_radiation_source 'fine-focus sealed tube'
_diffrn_radiation_type MoK\a
_diffrn_radiation_wavelength 0.71073
_diffrn_reflns_av_R_equivalents 0.0375
_diffrn_reflns_av_sigmaI/netI 0.0387
_diffrn_reflns_limit_h_max 12
_diffrn_reflns_limit_h_min -12
_diffrn_reflns_limit_k_max 11
_diffrn_reflns_limit_k_min -11
_diffrn_reflns_limit_l_max 25
_diffrn_reflns_limit_l_min -25
_diffrn_reflns_number 12643
_diffrn_reflns_theta_full 27.48
_diffrn_reflns_theta_max 27.48
_diffrn_reflns_theta_min 2.11
_exptl_absorpt_coefficient_mu 1.384
_exptl_absorpt_correction_T_max 0.8740
_exptl_absorpt_correction_T_min 0.7693
_exptl_absorpt_correction_type multi-scan
_exptl_absorpt_process_details '(CrystalClear; Rigaku, 2000)'
_exptl_crystal_colour Red
_exptl_crystal_density_diffrn 1.726
_exptl_crystal_density_method 'not measured'
_exptl_crystal_description Prism
_exptl_crystal_F_000 880
_exptl_crystal_size_max 0.20
_exptl_crystal_size_mid 0.12
_exptl_crystal_size_min 0.10
_refine_diff_density_max 1.514
_refine_diff_density_min -0.871
_refine_diff_density_rms 0.110
_refine_ls_extinction_method none
_refine_ls_goodness_of_fit_ref 1.053
_refine_ls_hydrogen_treatment constr
_refine_ls_matrix_type full
_refine_ls_number_parameters 184
_refine_ls_number_reflns 3858
_refine_ls_number_restraints 0
_refine_ls_restrained_S_all 1.053
_refine_ls_R_factor_all 0.0869
_refine_ls_R_factor_gt 0.0622
_refine_ls_shift/su_max 0.000
_refine_ls_shift/su_mean 0.000
_refine_ls_structure_factor_coef Fsqd
_refine_ls_weighting_details 'calc w=1/[\s^2^(Fo^2^)+(0.0765P)^2^+3.5011P] where P=(Fo^2^+2Fc^2^)/3'
_refine_ls_weighting_scheme calc
_refine_ls_wR_factor_gt 0.1494
_refine_ls_wR_factor_ref 0.1676
_reflns_number_gt 2823
_reflns_number_total 3858
_reflns_threshold_expression >2sigma(I)
_cod_data_source_file 1267-3014.cff
_cod_data_source_block e
_cod_depositor_comments
;
The following automatic conversions were performed:
'_exptl_absorpt_correction_type' value 'Multi-scan' changed to
'multi-scan' according to
'/home/saulius/struct/CIF-dictionaries/cif_core.dic' dictionary named
'cif_core.dic' version 2.4.1 from 2010-06-29.

Automatic conversion script
Id: cif_fix_enum 1555 2011-01-17 13:19:09Z saulius 
;
_cod_original_sg_symbol_H-M P21/c
_cod_database_code 8102728

loop_
_symmetry_equiv_pos_as_xyz
'x, y, z'
'-x, y+1/2, -z+1/2'
'-x, -y, -z'
'x, -y-1/2, z-1/2'

loop_
_atom_site_label
_atom_site_type_symbol
_atom_site_fract_x
_atom_site_fract_y
_atom_site_fract_z
_atom_site_U_iso_or_equiv
_atom_site_adp_type
_atom_site_occupancy
_atom_site_symmetry_multiplicity
_atom_site_calc_flag
_atom_site_refinement_flags
_atom_site_disorder_assembly
_atom_site_disorder_group
Pd1 Pd 0.17460(5) 0.96943(6) 0.04267(2) 0.0548(2) Uani 1 1 d . . .
Cl1 Cl -0.01494(19) 1.1116(3) 0.06065(11) 0.0926(7) Uani 1 1 d . . .
O1 O 0.6651(5) 1.0075(6) 0.1864(3) 0.0731(13) Uani 1 1 d . . .
N1 N 0.3547(5) 0.8598(6) 0.0324(2) 0.0486(11) Uani 1 1 d . . .
C1 C 0.2947(7) 1.0420(7) 0.1266(3) 0.0535(14) Uani 1 1 d . . .
S2 S 0.61735(16) 0.8231(2) 0.06989(8) 0.0586(4) Uani 1 1 d . . .
O2 O 0.8410(8) 1.1073(10) 0.2930(4) 0.129(2) Uiso 1 1 d . . .
C2 C 0.2561(7) 1.1316(8) 0.1775(3) 0.0665(17) Uani 1 1 d . . .
H2 H 0.1638 1.1589 0.1755 0.080 Uiso 1 1 calc R . .
C3 C 0.3548(8) 1.1796(8) 0.2306(3) 0.0684(18) Uani 1 1 d . . .
H3 H 0.3277 1.2396 0.2643 0.082 Uiso 1 1 calc R . .
C4 C 0.4927(8) 1.1420(8) 0.2360(3) 0.0700(19) Uani 1 1 d . . .
H4 H 0.5578 1.1767 0.2723 0.084 Uiso 1 1 calc R . .
C5 C 0.5323(7) 1.0514(7) 0.1860(3) 0.0599(16) Uani 1 1 d . . .
C6 C 0.4330(7) 0.9987(7) 0.1331(3) 0.0509(14) Uani 1 1 d . . .
C7 C 0.4603(6) 0.9000(6) 0.0796(3) 0.0491(13) Uani 1 1 d . . .
C8 C 0.5366(6) 0.7300(7) -0.0031(3) 0.0523(14) Uani 1 1 d . . .
C9 C 0.5980(7) 0.6391(8) -0.0455(4) 0.0654(17) Uani 1 1 d . . .
H9 H 0.6927 0.6196 -0.0364 0.078 Uiso 1 1 calc R . .
C10 C 0.5151(8) 0.5787(8) -0.1011(4) 0.0685(18) Uani 1 1 d . . .
H10 H 0.5542 0.5165 -0.1303 0.082 Uiso 1 1 calc R . .
C11 C 0.3734(8) 0.6081(8) -0.1153(4) 0.0680(17) Uani 1 1 d . . .
H11 H 0.3196 0.5651 -0.1536 0.082 Uiso 1 1 calc R . .
C12 C 0.3122(7) 0.6996(8) -0.0734(3) 0.0621(16) Uani 1 1 d . . .
H12 H 0.2174 0.7185 -0.0828 0.075 Uiso 1 1 calc R . .
C13 C 0.3966(6) 0.7646(6) -0.0158(3) 0.0475(12) Uani 1 1 d . . .
C14 C 0.8768(15) 1.0576(16) 0.3614(8) 0.150(5) Uiso 1 1 d . . .
H14A H 0.8847 0.9475 0.3641 0.180 Uiso 1 1 calc R . .
H14B H 0.8088 1.0910 0.3882 0.180 Uiso 1 1 calc R . .
C15 C 1.0143(13) 1.1327(15) 0.3849(6) 0.133(4) Uiso 1 1 d . . .
H15A H 1.0128 1.1903 0.4262 0.159 Uiso 1 1 calc R . .
H15B H 1.0871 1.0568 0.3940 0.159 Uiso 1 1 calc R . .
C16 C 1.0372(15) 1.2292(18) 0.3328(7) 0.159(5) Uiso 1 1 d . . .
H16A H 1.1186 1.1955 0.3155 0.191 Uiso 1 1 calc R . .
H16B H 1.0545 1.3316 0.3505 0.191 Uiso 1 1 calc R . .
C17 C 0.9211(14) 1.2310(17) 0.2788(7) 0.150(5) Uiso 1 1 d . . .
H17A H 0.8699 1.3256 0.2784 0.180 Uiso 1 1 calc R . .
H17B H 0.9502 1.2184 0.2352 0.180 Uiso 1 1 calc R . .
H1W H 0.7285 1.0377 0.2167 0.057(19) Uiso 1 1 d R . .

loop_
_atom_site_aniso_label
_atom_site_aniso_U_11
_atom_site_aniso_U_22
_atom_site_aniso_U_33
_atom_site_aniso_U_23
_atom_site_aniso_U_13
_atom_site_aniso_U_12
Pd1 0.0468(3) 0.0617(4) 0.0545(3) -0.0046(2) 0.0051(2) 0.0054(2)
Cl1 0.0581(10) 0.1261(18) 0.0867(13) -0.0414(13) -0.0066(9) 0.0301(11)
O1 0.062(3) 0.078(3) 0.070(3) -0.003(2) -0.014(2) -0.003(2)
N1 0.048(2) 0.053(3) 0.043(2) 0.004(2) 0.0031(19) 0.000(2)
C1 0.056(3) 0.053(3) 0.050(3) 0.003(3) 0.006(3) -0.004(3)
S2 0.0492(8) 0.0615(10) 0.0631(9) 0.0085(7) 0.0040(7) 0.0062(7)
C2 0.071(4) 0.066(4) 0.065(4) -0.015(3) 0.021(3) -0.006(3)
C3 0.083(5) 0.070(4) 0.053(4) -0.013(3) 0.013(3) -0.004(4)
C4 0.086(5) 0.068(4) 0.049(4) 0.001(3) -0.006(3) -0.015(4)
C5 0.066(4) 0.053(4) 0.056(4) 0.014(3) -0.001(3) -0.004(3)
C6 0.060(4) 0.047(3) 0.044(3) 0.005(2) 0.004(3) -0.002(3)
C7 0.050(3) 0.043(3) 0.054(3) 0.013(3) 0.008(2) 0.001(2)
C8 0.056(3) 0.046(3) 0.055(3) 0.011(3) 0.010(3) 0.001(3)
C9 0.062(4) 0.065(4) 0.072(4) 0.012(3) 0.021(3) 0.012(3)
C10 0.084(5) 0.062(4) 0.063(4) 0.000(3) 0.023(4) 0.014(4)
C11 0.078(5) 0.062(4) 0.062(4) -0.003(3) 0.007(3) 0.008(4)
C12 0.063(4) 0.066(4) 0.058(4) 0.001(3) 0.012(3) 0.014(3)
C13 0.058(3) 0.039(3) 0.046(3) 0.004(2) 0.007(2) 0.004(2)

loop_
_atom_type_symbol
_atom_type_description
_atom_type_scat_dispersion_real
_atom_type_scat_dispersion_imag
_atom_type_scat_source
C C 0.0033 0.0016 'International Tables Vol C Tables 4.2.6.8 and 6.1.1.4'
Cl Cl 0.1484 0.1585 'International Tables Vol C Tables 4.2.6.8 and 6.1.1.4'
N N 0.0061 0.0033 'International Tables Vol C Tables 4.2.6.8 and 6.1.1.4'
O O 0.0106 0.0060 'International Tables Vol C Tables 4.2.6.8 and 6.1.1.4'
Pd Pd -0.9988 1.0072 'International Tables Vol C Tables 4.2.6.8 and 6.1.1.4'
S S 0.1246 0.1234 'International Tables Vol C Tables 4.2.6.8 and 6.1.1.4'
H H 0.0000 0.0000 'International Tables Vol C Tables 4.2.6.8 and 6.1.1.4'

loop_
_geom_angle_atom_site_label_1
_geom_angle_atom_site_label_2
_geom_angle_atom_site_label_3
_geom_angle
_geom_angle_site_symmetry_1
_geom_angle_site_symmetry_3
_geom_angle_publ_flag
C1 Pd1 N1 80.9(2) . . ?
C1 Pd1 Cl1 93.92(19) . . ?
N1 Pd1 Cl1 174.21(14) . . ?
C1 Pd1 Cl1 176.88(19) . 3_575 ?
N1 Pd1 Cl1 102.20(14) . 3_575 ?
Cl1 Pd1 Cl1 82.96(7) . 3_575 ?
Pd1 Cl1 Pd1 97.04(7) . 3_575 ?
C5 O1 H1W 120.4 . . ?
C7 N1 C13 111.5(5) . . ?
C7 N1 Pd1 112.5(4) . . ?
C13 N1 Pd1 135.6(4) . . ?
C2 C1 C6 118.2(6) . . ?
C2 C1 Pd1 127.2(5) . . ?
C6 C1 Pd1 114.5(4) . . ?
C7 S2 C8 89.7(3) . . ?
C17 O2 C14 112.5(10) . . ?
C3 C2 C1 119.6(7) . . ?
C3 C2 H2 120.2 . . ?
C1 C2 H2 120.2 . . ?
C2 C3 C4 122.4(6) . . ?
C2 C3 H3 118.8 . . ?
C4 C3 H3 118.8 . . ?
C3 C4 C5 118.5(6) . . ?
C3 C4 H4 120.7 . . ?
C5 C4 H4 120.7 . . ?
O1 C5 C4 123.3(6) . . ?
O1 C5 C6 117.0(6) . . ?
C4 C5 C6 119.7(7) . . ?
C5 C6 C1 121.4(6) . . ?
C5 C6 C7 124.9(6) . . ?
C1 C6 C7 113.7(5) . . ?
N1 C7 C6 117.9(5) . . ?
N1 C7 S2 114.7(5) . . ?
C6 C7 S2 127.4(5) . . ?
C9 C8 C13 122.7(6) . . ?
C9 C8 S2 127.3(5) . . ?
C13 C8 S2 110.0(4) . . ?
C10 C9 C8 117.7(6) . . ?
C10 C9 H9 121.1 . . ?
C8 C9 H9 121.1 . . ?
C9 C10 C11 121.6(6) . . ?
C9 C10 H10 119.2 . . ?
C11 C10 H10 119.2 . . ?
C12 C11 C10 120.8(7) . . ?
C12 C11 H11 119.6 . . ?
C10 C11 H11 119.6 . . ?
C11 C12 C13 118.5(6) . . ?
C11 C12 H12 120.8 . . ?
C13 C12 H12 120.8 . . ?
C8 C13 N1 114.1(5) . . ?
C8 C13 C12 118.6(5) . . ?
N1 C13 C12 127.2(5) . . ?
O2 C14 C15 102.8(11) . . ?
O2 C14 H14A 111.2 . . ?
C15 C14 H14A 111.2 . . ?
O2 C14 H14B 111.2 . . ?
C15 C14 H14B 111.2 . . ?
H14A C14 H14B 109.1 . . ?
C16 C15 C14 106.7(12) . . ?
C16 C15 H15A 110.4 . . ?
C14 C15 H15A 110.4 . . ?
C16 C15 H15B 110.4 . . ?
C14 C15 H15B 110.4 . . ?
H15A C15 H15B 108.6 . . ?
C15 C16 C17 111.2(13) . . ?
C15 C16 H16A 109.4 . . ?
C17 C16 H16A 109.4 . . ?
C15 C16 H16B 109.4 . . ?
C17 C16 H16B 109.4 . . ?
H16A C16 H16B 108.0 . . ?
O2 C17 C16 103.8(11) . . ?
O2 C17 H17A 111.0 . . ?
C16 C17 H17A 111.0 . . ?
O2 C17 H17B 111.0 . . ?
C16 C17 H17B 111.0 . . ?
H17A C17 H17B 109.0 . . ?

loop_
_geom_bond_atom_site_label_1
_geom_bond_atom_site_label_2
_geom_bond_distance
_geom_bond_site_symmetry_2
_geom_bond_publ_flag
Pd1 C1 1.978(6) . ?
Pd1 N1 2.053(5) . ?
Pd1 Cl1 2.3185(18) . ?
Pd1 Cl1 2.4669(19) 3_575 ?
Cl1 Pd1 2.4669(19) 3_575 ?
O1 C5 1.357(9) . ?
O1 H1W 0.8315 . ?
N1 C7 1.320(7) . ?
N1 C13 1.391(7) . ?
C1 C2 1.390(9) . ?
C1 C6 1.393(9) . ?
S2 C7 1.723(6) . ?
S2 C8 1.737(6) . ?
O2 C17 1.398(14) . ?
O2 C14 1.421(15) . ?
C2 C3 1.372(9) . ?
C2 H2 0.9300 . ?
C3 C4 1.377(10) . ?
C3 H3 0.9300 . ?
C4 C5 1.384(10) . ?
C4 H4 0.9300 . ?
C5 C6 1.385(9) . ?
C6 C7 1.438(8) . ?
C8 C9 1.377(9) . ?
C8 C13 1.384(8) . ?
C9 C10 1.365(10) . ?
C9 H9 0.9300 . ?
C10 C11 1.392(10) . ?
C10 H10 0.9300 . ?
C11 C12 1.372(9) . ?
C11 H11 0.9300 . ?
C12 C13 1.415(9) . ?
C12 H12 0.9300 . ?
C14 C15 1.500(17) . ?
C14 H14A 0.9700 . ?
C14 H14B 0.9700 . ?
C15 C16 1.392(16) . ?
C15 H15A 0.9700 . ?
C15 H15B 0.9700 . ?
C16 C17 1.424(16) . ?
C16 H16A 0.9700 . ?
C16 H16B 0.9700 . ?
C17 H17A 0.9700 . ?
C17 H17B 0.9700 . ?
